data_2311359
loop_
_publ_author_name
'Reuter, Hans'
'Reichelt, Martin'

_publ_section_title
;
 Redetermination of the crystal structure of
 di-methyl-bis-[2,4-penta-nedionato(1-)-\k<sup>2</sup><i>O</i><sup>2</sup>,<i>O</i><sup>4</sup>]tin(IV).
;
_journal_issue 'Pt 4'
_journal_name_full 'Acta crystallographica. Section E, Crystallographic communications'
_journal_page_first 472
_journal_page_last 475
_journal_paper_doi 10.1107/S2056989017003206
_journal_volume 73
_journal_year 2017
_chemical_formula_iupac '[Sn (C H3)2 (C5 H7 O2)2]'
_chemical_formula_moiety 'C12 H20 O4 Sn'
_chemical_formula_sum 'C12 H20 O4 Sn'
_chemical_formula_weight 346.97
_chemical_name_systematic
;
Dimethylbis[2,4-pentanedionato(1-)-\k^2^<i>O</i>^2^,<i>O</i>^4^]tin(IV)
;
_space_group_crystal_system monoclinic
_space_group_IT_number 14
_space_group_name_Hall '-P 2yn'
_space_group_name_H-M_alt 'P 1 21/n 1'
_atom_sites_solution_hydrogens geom
_audit_creation_method SHELXL-2014/7
_cell_angle_alpha 90
_cell_angle_beta 104.709(2)
_cell_angle_gamma 90
_cell_formula_units_Z 2
_cell_length_a 6.7693(4)
_cell_length_b 13.8357(7)
_cell_length_c 7.6661(4)
_cell_measurement_reflns_used 9878
_cell_measurement_temperature 100(2)
_cell_measurement_theta_max 28.54
_cell_measurement_theta_min 2.94
_cell_volume 694.46(7)
_computing_cell_refinement
;
SAINT (Bruker, 2009)
;
_computing_data_collection
;
APEX2 (Bruker, 2009)
;
_computing_data_reduction
;
SAINT (Bruker, 2009)
;
_computing_molecular_graphics
;
DIAMOND (Brandenburg, 2006) and Mercury (Macrae <i>et al.</i>,
2008)
;
_computing_publication_material
;
SHELXTL (Sheldrick, 2008)
;
_computing_structure_refinement
;
SHELXL2014 (Sheldrick, 2015)
;
_computing_structure_solution
;
SHELXS97 (Sheldrick 2008)
;
_diffrn_ambient_temperature 100(2)
_diffrn_measured_fraction_theta_full 1.000
_diffrn_measured_fraction_theta_max 1.000
_diffrn_measurement_device_type 'Bruker APEXII CCD'
_diffrn_measurement_method '\f and \w scans'
_diffrn_radiation_type MoK\a
_diffrn_radiation_wavelength 0.71073
_diffrn_reflns_av_R_equivalents 0.0241
_diffrn_reflns_limit_h_max 8
_diffrn_reflns_limit_h_min -8
_diffrn_reflns_limit_k_max 18
_diffrn_reflns_limit_k_min -18
_diffrn_reflns_limit_l_max 10
_diffrn_reflns_limit_l_min -10
_diffrn_reflns_number 21644
_diffrn_reflns_theta_full 25.242
_diffrn_reflns_theta_max 27.993
_diffrn_reflns_theta_min 2.945
_exptl_absorpt_coefficient_mu 1.840
_exptl_absorpt_correction_T_max 0.760
_exptl_absorpt_correction_T_min 0.616
_exptl_absorpt_correction_type multi-scan
_exptl_absorpt_process_details
;
(<i>SADABS</i>; Bruker, 2009)
;
_exptl_crystal_colour colourless
_exptl_crystal_density_diffrn 1.659
_exptl_crystal_description prism
_exptl_crystal_F_000 348
_exptl_crystal_size_max 0.292
_exptl_crystal_size_mid 0.234
_exptl_crystal_size_min 0.158
_refine_diff_density_max 0.374
_refine_diff_density_min -0.274
_refine_ls_extinction_method none
_refine_ls_goodness_of_fit_ref 1.110
_refine_ls_matrix_type full
_refine_ls_number_parameters 84
_refine_ls_number_reflns 1672
_refine_ls_number_restraints 0
_refine_ls_restrained_S_all 1.110
_refine_ls_R_factor_all 0.0162
_refine_ls_R_factor_gt 0.0129
_refine_ls_shift/su_max 0.001
_refine_ls_shift/su_mean 0.000
_refine_ls_structure_factor_coef Fsqd
_refine_ls_weighting_details 'w=1/[\s^2^(Fo^2^)+(0.0135P)^2^+0.3830P] where P=(Fo^2^+2Fc^2^)/3'
_refine_ls_weighting_scheme calc
_refine_ls_wR_factor_gt 0.0320
_refine_ls_wR_factor_ref 0.0336
_reflns_number_gt 1456
_reflns_number_total 1672
_reflns_threshold_expression 'I > 2\s(I)'
_cod_data_source_file wm5370sup1.cif
_cod_data_source_block I
_cod_original_sg_symbol_H-M 'P 21/n'
_cod_database_code 2311359
_shelx_space_group_comment
;
The symmetry employed for this shelxl refinement is uniquely defined
by the following loop, which should always be used as a source of
symmetry information in preference to the above space-group names.
They are only intended as comments.
;
_shelx_estimated_absorpt_t_min 0.616
_shelx_estimated_absorpt_t_max 0.760

loop_
_space_group_symop_operation_xyz
'x, y, z'
'-x+1/2, y+1/2, -z+1/2'
'-x, -y, -z'
'x-1/2, -y-1/2, z-1/2'

loop_
_atom_site_type_symbol
_atom_site_label
_atom_site_fract_x
_atom_site_fract_y
_atom_site_fract_z
_atom_site_U_iso_or_equiv
_atom_site_adp_type
_atom_site_calc_flag
_atom_site_occupancy
Sn Sn1 0.5000 0.5000 0.0000 0.01302(5) Uani d 1
O O1 0.64915(18) 0.48470(8) 0.28616(14) 0.0219(2) Uani d 1
C C1 0.7415(2) 0.40942(11) 0.36115(18) 0.0190(3) Uani d 1
C C2 0.7883(2) 0.32773(11) 0.2732(2) 0.0209(3) Uani d 1
H H2 0.8493 0.2758 0.3489 0.055(3) Uiso calc 1
C C3 0.7571(2) 0.31231(10) 0.0877(2) 0.0166(3) Uani d 1
O O2 0.66423(16) 0.36896(7) -0.03729(13) 0.0183(2) Uani d 1
C C4 0.8070(3) 0.41338(14) 0.5638(2) 0.0314(4) Uani d 1
H H41 0.8498 0.3489 0.6114 0.055(3) Uiso calc 1
H H42 0.6924 0.4353 0.6102 0.055(3) Uiso calc 1
H H43 0.9214 0.4585 0.6018 0.055(3) Uiso calc 1
C C5 0.8410(3) 0.22215(11) 0.0252(2) 0.0272(3) Uani d 1
H H51 0.9046 0.1820 0.1298 0.055(3) Uiso calc 1
H H52 0.9435 0.2394 -0.0397 0.055(3) Uiso calc 1
H H53 0.7300 0.1860 -0.0553 0.055(3) Uiso calc 1
C C6 0.7456(2) 0.58584(11) -0.0348(2) 0.0236(3) Uani d 1
H H61 0.8232 0.6103 0.0825 0.053(4) Uiso calc 1
H H62 0.6921 0.6403 -0.1145 0.053(4) Uiso calc 1
H H63 0.8353 0.5466 -0.0887 0.053(4) Uiso calc 1

loop_
_atom_site_aniso_label
_atom_site_aniso_U_11
_atom_site_aniso_U_22
_atom_site_aniso_U_33
_atom_site_aniso_U_12
_atom_site_aniso_U_13
_atom_site_aniso_U_23
Sn1 0.01680(7) 0.01050(7) 0.01066(7) 0.00215(5) 0.00147(5) -0.00056(5)
O1 0.0300(6) 0.0211(6) 0.0130(5) -0.0013(4) 0.0026(4) -0.0031(4)
C1 0.0147(6) 0.0287(8) 0.0123(6) -0.0080(6) 0.0010(5) 0.0042(6)
C2 0.0182(7) 0.0235(8) 0.0200(7) 0.0039(6) 0.0031(6) 0.0110(6)
C3 0.0139(6) 0.0134(6) 0.0236(7) 0.0007(5) 0.0067(5) 0.0038(6)
O2 0.0252(5) 0.0144(5) 0.0148(5) 0.0057(4) 0.0039(4) 0.0001(4)
C4 0.0312(8) 0.0485(11) 0.0116(7) -0.0168(8) 0.0001(6) 0.0044(7)
C5 0.0273(8) 0.0173(7) 0.0403(10) 0.0081(6) 0.0143(7) 0.0045(7)
C6 0.0228(7) 0.0191(7) 0.0284(8) -0.0012(6) 0.0058(6) 0.0009(6)

loop_
_atom_type_symbol
_atom_type_description
_atom_type_scat_dispersion_real
_atom_type_scat_dispersion_imag
_atom_type_scat_source
C C 0.0033 0.0016 'International Tables Vol C Tables 4.2.6.8 and 6.1.1.4'
H H 0.0000 0.0000 'International Tables Vol C Tables 4.2.6.8 and 6.1.1.4'
O O 0.0106 0.0060 'International Tables Vol C Tables 4.2.6.8 and 6.1.1.4'
Sn Sn -0.6537 1.4246 'International Tables Vol C Tables 4.2.6.8 and 6.1.1.4'

loop_
_geom_angle_atom_site_label_1
_geom_angle_atom_site_label_2
_geom_angle_atom_site_label_3
_geom_angle_site_symmetry_1
_geom_angle_site_symmetry_3
_geom_angle
_geom_angle_publ_flag
C6 Sn1 C6 3_665 . 180.0 yes
C6 Sn1 O1 3_665 3_665 90.20(5) ?
C6 Sn1 O1 . 3_665 89.80(5) ?
C6 Sn1 O1 3_665 . 89.80(5) ?
C6 Sn1 O1 . . 90.20(5) yes
O1 Sn1 O1 3_665 . 180.0 ?
C6 Sn1 O2 3_665 . 89.59(5) ?
C6 Sn1 O2 . . 90.41(5) yes
O1 Sn1 O2 3_665 . 94.01(4) ?
O1 Sn1 O2 . . 85.99(4) yes
C6 Sn1 O2 3_665 3_665 90.41(5) ?
C6 Sn1 O2 . 3_665 89.59(5) ?
O1 Sn1 O2 3_665 3_665 85.99(4) ?
O1 Sn1 O2 . 3_665 94.01(4) ?
O2 Sn1 O2 . 3_665 180.0 ?
C1 O1 Sn1 . . 125.61(9) yes
O1 C1 C2 . . 126.20(10) yes
O1 C1 C4 . . 114.7(2) ?
C2 C1 C4 . . 119.10(10) ?
C1 C2 C3 . . 128.40(10) yes
C1 C2 H2 . . 115.8 ?
C3 C2 H2 . . 115.8 ?
O2 C3 C2 . . 126.07(13) ?
O2 C3 C5 . . 115.27(13) ?
C2 C3 C5 . . 118.66(13) ?
C3 O2 Sn1 . . 125.68(9) yes
C1 C4 H41 . . 109.5 ?
C1 C4 H42 . . 109.5 ?
H41 C4 H42 . . 109.5 ?
C1 C4 H43 . . 109.5 ?
H41 C4 H43 . . 109.5 ?
H42 C4 H43 . . 109.5 ?
C3 C5 H51 . . 109.5 ?
C3 C5 H52 . . 109.5 ?
H51 C5 H52 . . 109.5 ?
C3 C5 H53 . . 109.5 ?
H51 C5 H53 . . 109.5 ?
H52 C5 H53 . . 109.5 ?
Sn1 C6 H61 . . 109.5 ?
Sn1 C6 H62 . . 109.5 ?
H61 C6 H62 . . 109.5 ?
Sn1 C6 H63 . . 109.5 ?
H61 C6 H63 . . 109.5 ?
H62 C6 H63 . . 109.5 ?

loop_
_geom_bond_atom_site_label_1
_geom_bond_atom_site_label_2
_geom_bond_site_symmetry_2
_geom_bond_distance
_geom_bond_publ_flag
Sn1 C6 . 2.115(2) yes
Sn1 C6 3_665 2.115(2) yes
Sn1 O1 . 2.1800(10) yes
Sn1 O1 3_665 2.1800(10) yes
Sn1 O2 . 2.1830(10) yes
Sn1 O2 3_665 2.1830(10) yes
O1 C1 . 1.274(2) yes
O2 C3 . 1.273(2) yes
C1 C2 . 1.393(2) yes
C2 C3 . 1.400(2) yes
C2 H2 . 0.9500 ?
C3 C5 . 1.499(2) yes
C1 C4 . 1.505(2) yes
C4 H41 . 0.9800 ?
C4 H42 . 0.9800 ?
C4 H43 . 0.9800 ?
C5 H51 . 0.9800 ?
C5 H52 . 0.9800 ?
C5 H53 . 0.9800 ?
C6 H61 . 0.9800 ?
C6 H62 . 0.9800 ?
C6 H63 . 0.9800 ?
